data_1532669
loop_
_publ_author_name
'Dalconi, M.C.'
'Alberti, A.'
'Cruciani, G.'

_publ_section_title
;
 Cation migration and structural modification of Co-exchanged ferrierite
 upon heating: a time-resolved X-ray powder diffraction study
;
_journal_name_full 'J. Phys. Chem. B'
_journal_page_first 12973
_journal_page_last 12980
_journal_volume 107
_journal_year 2003
_chemical_formula_sum 'Al3.8 Co1.62 Na0.61 O72 Si32.2'
_chemical_name_systematic 'Co1.62 Na0.61 (Al3.8 Si32.2 O72)'
_space_group_IT_number 71
_symmetry_space_group_name_Hall '-I 2 2'
_symmetry_space_group_name_H-M 'I m m m'
_cell_angle_alpha 90
_cell_angle_beta 90
_cell_angle_gamma 90
_cell_formula_units_Z 1
_cell_length_a 18.819
_cell_length_b 14.054
_cell_length_c 7.467
_cell_volume 1974.889
_citation_journal_id_ASTM JPCBFK
_cod_data_source_file Dalconi_JPCBFK_2003_1604.cif
_cod_data_source_block Al3.8Co1.62Na0.61O72Si32.2
_cod_database_code 1532669

loop_
_symmetry_equiv_pos_as_xyz
x,y,z
-x,-y,z
x,-y,-z
-x,y,-z
-x,-y,-z
x,y,-z
-x,y,z
x,-y,z
x+1/2,y+1/2,z+1/2
-x+1/2,-y+1/2,z+1/2
x+1/2,-y+1/2,-z+1/2
-x+1/2,y+1/2,-z+1/2
-x+1/2,-y+1/2,-z+1/2
x+1/2,y+1/2,-z+1/2
-x+1/2,y+1/2,z+1/2
x+1/2,-y+1/2,z+1/2

loop_
_atom_site_label
_atom_site_type_symbol
_atom_site_fract_x
_atom_site_fract_y
_atom_site_fract_z
_atom_site_occupancy
_atom_site_U_iso_or_equiv
O2 O-2 0.2479 0 0.5 1 0.0
Al4 Al+3 0.3251 0.202 0.2029 0.1056 0.0
Co2 Co+2 0.235 0.189 0.5 0.03 0.0
O9 O-2 0 0.184 0 0.21 0.0
Co1 Co+2 0 0 0.028 0.197 0.0
Si1 Si+4 0.1558 0 0 0.8944 0.0
Al1 Al+3 0.1558 0 0 0.1056 0.0
O3 O-2 0.1003 0.0898 0 1 0.0
O4 O-2 0.2002 0 0.1756 1 0.0
Si4 Si+4 0.3251 0.202 0.2029 0.8944 0.0
O6 O-2 0.156 0.2742 0.5 1 0.0
Al3 Al+3 0.2726 0 0.2906 0.1056 0.0
Al2 Al+3 0.0826 0.2014 0 0.1056 0.0
Co4 Co+2 0.049 0.27 0.39 0.024 0.0
O1 O-2 0 0.2212 0 0.8 0.0
Na1 Na+1 0.062 0.418 0.042 0.038 0.0
Co3 Co+2 0.387 0.055 0 0.026 0.0
Si3 Si+4 0.2726 0 0.2906 0.8944 0.0
O5 O-2 0.25 0.25 0.25 1 0.0
O7 O-2 0.1164 0.2495 0.1774 1 0.0
Si2 Si+4 0.0826 0.2014 0 0.8944 0.0
O8 O-2 0.3211 0.0908 0.2513 1 0.0
